data_7208462
loop_
_publ_author_name
'Kan, Wei-Qiu'
'Yang, Jin'
'Liu, Ying-Ying'
'Ma, Jian-Fang'

_publ_section_title
;
 A series of coordination polymers based on a multidentate N-donor ligand
 and different polycarboxylate anions: syntheses, structures and
 photoluminescent properties
;
_journal_issue 19
_journal_name_full CrystEngComm
_journal_page_first 6271
_journal_paper_doi 10.1039/c2ce25388g
_journal_volume 14
_journal_year 2012
_chemical_formula_moiety 'C23 H28.50 Cd N8 O10.25'
_chemical_formula_sum 'C23 H28.5 Cd N8 O10.25'
_chemical_formula_weight 693.44
_chemical_name_systematic
;
?
;
_space_group_IT_number 60
_symmetry_cell_setting orthorhombic
_symmetry_space_group_name_Hall '-P 2n 2ab'
_symmetry_space_group_name_H-M 'P b c n'
_atom_sites_solution_hydrogens geom
_atom_sites_solution_primary direct
_atom_sites_solution_secondary difmap
_audit_creation_method SHELXL-97
_cell_angle_alpha 90.00
_cell_angle_beta 90.00
_cell_angle_gamma 90.00
_cell_formula_units_Z 8
_cell_length_a 8.0773(3)
_cell_length_b 21.0490(7)
_cell_length_c 34.7351(15)
_cell_measurement_reflns_used 4602
_cell_measurement_temperature 293(2)
_cell_measurement_theta_max 29.2436
_cell_measurement_theta_min 3.0817
_cell_volume 5905.6(4)
_computing_cell_refinement CrysAlis
_computing_data_collection 'CrysAlis (Oxford Diffraction, 2006)'
_computing_data_reduction CrysAlis
_computing_structure_refinement 'SHELXL-97 (Sheldrick, 2008)'
_computing_structure_solution 'SHELXL-97 (Sheldrick, 2008)'
_diffrn_ambient_temperature 293(2)
_diffrn_detector_area_resol_mean 10.0
_diffrn_measured_fraction_theta_full 0.997
_diffrn_measured_fraction_theta_max 0.997
_diffrn_measurement_device_type 'Oxford Diffraction Gemini R Ultra'
_diffrn_measurement_method '\w scan'
_diffrn_radiation_monochromator graphite
_diffrn_radiation_source 'fine-focus sealed tube'
_diffrn_radiation_type MoK\a
_diffrn_radiation_wavelength 0.71069
_diffrn_reflns_av_R_equivalents 0.0608
_diffrn_reflns_av_sigmaI/netI 0.0570
_diffrn_reflns_limit_h_max 9
_diffrn_reflns_limit_h_min -9
_diffrn_reflns_limit_k_max 24
_diffrn_reflns_limit_k_min -24
_diffrn_reflns_limit_l_max 41
_diffrn_reflns_limit_l_min -26
_diffrn_reflns_number 22059
_diffrn_reflns_theta_full 25.00
_diffrn_reflns_theta_max 25.02
_diffrn_reflns_theta_min 3.22
_exptl_absorpt_coefficient_mu 0.806
_exptl_absorpt_correction_T_max 1.00000
_exptl_absorpt_correction_T_min 0.97753
_exptl_absorpt_correction_type multi-scan
_exptl_absorpt_process_details
;
CrysAlis (Oxford Diffraction, 2006)
;
_exptl_crystal_colour colorless
_exptl_crystal_density_diffrn 1.560
_exptl_crystal_density_method 'not measured'
_exptl_crystal_description block
_exptl_crystal_F_000 2820
_exptl_crystal_size_max 0.23
_exptl_crystal_size_mid 0.21
_exptl_crystal_size_min 0.18
_refine_diff_density_max 0.842
_refine_diff_density_min -0.549
_refine_diff_density_rms 0.090
_refine_ls_extinction_method none
_refine_ls_goodness_of_fit_ref 1.053
_refine_ls_hydrogen_treatment constr
_refine_ls_matrix_type full
_refine_ls_number_parameters 397
_refine_ls_number_reflns 5208
_refine_ls_number_restraints 24
_refine_ls_restrained_S_all 1.067
_refine_ls_R_factor_all 0.0901
_refine_ls_R_factor_gt 0.0547
_refine_ls_shift/su_max 0.002
_refine_ls_shift/su_mean 0.000
_refine_ls_structure_factor_coef Fsqd
_refine_ls_weighting_details 'calc w=1/[\s^2^(Fo^2^)+(0.0570P)^2^+9.5666P] where P=(Fo^2^+2Fc^2^)/3'
_refine_ls_weighting_scheme calc
_refine_ls_wR_factor_gt 0.1212
_refine_ls_wR_factor_ref 0.1390
_reflns_number_gt 3554
_reflns_number_total 5208
_reflns_threshold_expression >2\s(I)
_cod_data_source_file c2ce25388g.txt
_cod_data_source_block compound-1
_cod_original_formula_sum 'C23 H28.50 Cd N8 O10.25'
_cod_database_code 7208462

loop_
_symmetry_equiv_pos_as_xyz
'x, y, z'
'-x+1/2, -y+1/2, z+1/2'
'x+1/2, -y+1/2, -z'
'-x, y, -z+1/2'
'-x, -y, -z'
'x-1/2, y-1/2, -z-1/2'
'-x-1/2, y-1/2, z'
'x, -y, z-1/2'

loop_
_atom_site_label
_atom_site_type_symbol
_atom_site_fract_x
_atom_site_fract_y
_atom_site_fract_z
_atom_site_U_iso_or_equiv
_atom_site_adp_type
_atom_site_occupancy
_atom_site_symmetry_multiplicity
_atom_site_calc_flag
_atom_site_refinement_flags
Cd1 Cd 0.19551(5) 0.161065(17) 0.528326(12) 0.03896(17) Uani 1 1 d .
C1 C 0.3836(9) 0.5155(3) 0.54766(18) 0.0563(17) Uani 1 1 d .
H1 H 0.3276 0.5113 0.5244 0.068 Uiso 1 1 calc R
C2 C 0.4397(8) 0.4615(3) 0.56516(18) 0.0539(17) Uani 1 1 d .
H2 H 0.4246 0.4221 0.5536 0.065 Uiso 1 1 calc R
C3 C 0.5184(7) 0.4662(2) 0.59990(16) 0.0379(13) Uani 1 1 d .
C4 C 0.5419(8) 0.5258(3) 0.61494(18) 0.0539(17) Uani 1 1 d .
H4 H 0.5966 0.5311 0.6383 0.065 Uiso 1 1 calc R
C5 C 0.4841(8) 0.5774(3) 0.59517(18) 0.0511(16) Uani 1 1 d .
H5 H 0.5018 0.6174 0.6057 0.061 Uiso 1 1 calc R
C6 C 0.5775(7) 0.4086(3) 0.61980(17) 0.0405(14) Uani 1 1 d .
C7 C 0.6587(7) 0.3462(3) 0.66313(17) 0.0434(14) Uani 1 1 d .
C8 C 0.7021(8) 0.3191(3) 0.70083(18) 0.0546(17) Uani 1 1 d .
C9 C 0.7645(12) 0.3588(4) 0.7287(2) 0.089(3) Uani 1 1 d .
H9 H 0.7802 0.4018 0.7238 0.107 Uiso 1 1 calc R
C10 C 0.8035(13) 0.3325(5) 0.7644(2) 0.107(4) Uani 1 1 d .
H10 H 0.8464 0.3594 0.7831 0.128 Uiso 1 1 calc R
C11 C 0.7239(12) 0.2359(5) 0.7466(3) 0.091(3) Uani 1 1 d .
H11 H 0.7100 0.1931 0.7523 0.109 Uiso 1 1 calc R
C12 C 0.6792(9) 0.2563(4) 0.7102(2) 0.070(2) Uani 1 1 d .
H12 H 0.6345 0.2280 0.6924 0.084 Uiso 1 1 calc R
C13 C 0.7411(7) 0.2573(3) 0.61590(19) 0.0450(15) Uani 1 1 d .
H13A H 0.8180 0.2664 0.5952 0.054 Uiso 1 1 calc R
H13B H 0.8034 0.2390 0.6370 0.054 Uiso 1 1 calc R
C14 C 0.5517(8) 0.2061(3) 0.56837(18) 0.0478(15) Uani 1 1 d .
H14 H 0.5823 0.2298 0.5469 0.057 Uiso 1 1 calc R
C15 C 0.4375(9) 0.1429(3) 0.6050(2) 0.0621(19) Uani 1 1 d .
H15 H 0.3681 0.1108 0.6138 0.074 Uiso 1 1 calc R
C16 C 0.3842(7) 0.1291(3) 0.46494(16) 0.0390(13) Uani 1 1 d .
C17 C 0.6287(7) 0.2248(2) 0.43481(17) 0.0378(13) Uani 1 1 d .
C18 C 0.5980(6) 0.1622(2) 0.41556(15) 0.0344(12) Uani 1 1 d .
C19 C 0.4895(7) 0.1165(2) 0.43049(15) 0.0343(12) Uani 1 1 d .
C20 C 0.4684(7) 0.0595(2) 0.41057(18) 0.0458(15) Uani 1 1 d .
H20 H 0.3968 0.0287 0.4202 0.055 Uiso 1 1 calc R
C21 C 0.5525(8) 0.0483(3) 0.37682(18) 0.0521(16) Uani 1 1 d .
H21 H 0.5368 0.0102 0.3637 0.062 Uiso 1 1 calc R
C22 C 0.6586(8) 0.0927(3) 0.36249(19) 0.0540(17) Uani 1 1 d .
H22 H 0.7162 0.0846 0.3398 0.065 Uiso 1 1 calc R
C23 C 0.6809(7) 0.1496(3) 0.38151(17) 0.0435(14) Uani 1 1 d .
H23 H 0.7524 0.1799 0.3713 0.052 Uiso 1 1 calc R
N1 N 0.4043(6) 0.5738(2) 0.56189(13) 0.0407(11) Uani 1 1 d .
N2 N 0.6053(6) 0.4048(2) 0.65801(14) 0.0471(12) Uani 1 1 d .
N3 N 0.6120(6) 0.3566(2) 0.60055(13) 0.0409(11) Uani 1 1 d .
N4 N 0.6649(6) 0.3165(2) 0.62865(14) 0.0412(11) Uani 1 1 d .
N5 N 0.7835(10) 0.2720(5) 0.7734(2) 0.094(2) Uani 1 1 d .
N6 N 0.6195(6) 0.2120(2) 0.60271(14) 0.0405(11) Uani 1 1 d .
N7 N 0.5430(7) 0.1717(3) 0.62756(16) 0.0664(16) Uani 1 1 d .
N8 N 0.4362(6) 0.1627(2) 0.56831(15) 0.0482(12) Uani 1 1 d .
O1 O 0.3392(5) 0.18458(19) 0.47210(11) 0.0475(10) Uani 1 1 d .
O2 O 0.3389(6) 0.0835(2) 0.48562(14) 0.0661(13) Uani 1 1 d .
O3 O 0.6904(5) 0.22662(18) 0.46814(12) 0.0506(11) Uani 1 1 d .
O4 O 0.5988(5) 0.27434(17) 0.41610(12) 0.0488(10) Uani 1 1 d .
O1W O 0.3185(7) -0.0579(3) 0.47426(16) 0.0903(17) Uani 1 1 d .
H1A H 0.4167 -0.0730 0.4719 0.135 Uiso 1 1 d R
H1B H 0.3279 -0.0192 0.4805 0.135 Uiso 1 1 d R
O2W O -0.0789(6) 0.1550(2) 0.50584(17) 0.0872(17) Uani 1 1 d .
H2A H -0.1465 0.1815 0.4952 0.131 Uiso 1 1 d R
H2B H -0.0899 0.1201 0.4935 0.131 Uiso 1 1 d R
O3W O 0.9213(7) 0.2029(2) 0.83591(14) 0.0861(17) Uani 1 1 d .
H3A H 0.8766 0.2257 0.8186 0.129 Uiso 1 1 d R
H3B H 0.9746 0.1734 0.8247 0.129 Uiso 1 1 d R
O4W O 0.4367(11) 0.4870(3) 0.71316(19) 0.143(3) Uani 1 1 d U
H4B H 0.5449 0.5115 0.7080 0.214 Uiso 1 1 d R
H4A H 0.4422 0.4488 0.7047 0.214 Uiso 1 1 d R
O5W O 0.7368(16) 0.0834(6) 0.8137(4) 0.244(6) Uani 1 1 d U
H5A H 0.8364 0.0890 0.8065 0.366 Uiso 1 1 d R
H5B H 0.6942 0.0555 0.7991 0.366 Uiso 1 1 d R
O6W O 1.0836(18) 0.1112(5) 0.7936(4) 0.121(4) Uani 0.50 1 d PU
H6A H 1.0836 0.0966 0.7727 0.181 Uiso 0.50 1 d PR
H6B H 1.1905 0.0946 0.8034 0.181 Uiso 0.50 1 d PR
O7W O 1.396(3) 0.0693(9) 0.7993(6) 0.194(8) Uani 0.50 1 d PU
H7A H 1.4785 0.0850 0.8105 0.292 Uiso 0.50 1 d PR
H7B H 1.3894 0.0845 0.7768 0.292 Uiso 0.50 1 d PR
O8W O 1.589(4) -0.0020(11) 0.7717(7) 0.123(10) Uani 0.25 1 d P
H8A H 1.4984 0.0124 0.7750 0.184 Uiso 0.25 1 d PR
H8B H 1.5727 -0.0335 0.7529 0.184 Uiso 0.25 1 d PR

loop_
_atom_site_aniso_label
_atom_site_aniso_U_11
_atom_site_aniso_U_22
_atom_site_aniso_U_33
_atom_site_aniso_U_23
_atom_site_aniso_U_13
_atom_site_aniso_U_12
Cd1 0.0525(3) 0.0317(2) 0.0327(3) 0.00136(18) 0.0058(2) 0.00362(18)
C1 0.088(5) 0.044(4) 0.036(4) -0.002(3) -0.019(4) 0.002(3)
C2 0.080(5) 0.033(3) 0.049(4) -0.004(3) -0.013(4) 0.005(3)
C3 0.041(3) 0.035(3) 0.037(3) 0.002(2) 0.002(3) 0.006(2)
C4 0.071(4) 0.048(4) 0.043(4) -0.007(3) -0.017(3) 0.013(3)
C5 0.075(4) 0.035(3) 0.043(4) -0.008(3) -0.012(3) 0.004(3)
C6 0.041(3) 0.036(3) 0.045(4) 0.002(3) -0.002(3) 0.008(3)
C7 0.051(4) 0.046(3) 0.034(3) -0.002(3) -0.007(3) 0.009(3)
C8 0.061(4) 0.065(4) 0.038(4) 0.002(3) -0.003(3) 0.022(3)
C9 0.139(8) 0.077(5) 0.050(5) -0.016(4) -0.028(5) 0.029(5)
C10 0.151(10) 0.123(9) 0.047(5) -0.030(5) -0.033(5) 0.040(7)
C11 0.114(7) 0.096(6) 0.062(6) 0.028(5) -0.005(5) 0.015(5)
C12 0.092(6) 0.071(5) 0.045(4) 0.008(4) -0.011(4) 0.009(4)
C13 0.044(3) 0.040(3) 0.051(4) 0.001(3) 0.001(3) 0.006(3)
C14 0.055(4) 0.055(4) 0.033(4) 0.010(3) 0.003(3) 0.005(3)
C15 0.073(5) 0.053(4) 0.061(5) 0.023(3) -0.015(4) -0.017(3)
C16 0.047(3) 0.038(3) 0.032(3) -0.003(3) -0.001(3) -0.001(3)
C17 0.038(3) 0.034(3) 0.042(4) -0.004(3) -0.005(3) -0.002(2)
C18 0.040(3) 0.032(3) 0.031(3) 0.000(2) -0.008(3) 0.004(2)
C19 0.041(3) 0.031(3) 0.031(3) 0.000(2) 0.002(3) 0.007(2)
C20 0.053(4) 0.032(3) 0.053(4) -0.003(3) 0.001(3) -0.002(3)
C21 0.066(4) 0.043(3) 0.047(4) -0.013(3) 0.000(3) 0.003(3)
C22 0.066(4) 0.059(4) 0.037(4) -0.003(3) 0.009(3) 0.014(3)
C23 0.048(4) 0.043(3) 0.040(4) 0.006(3) 0.008(3) 0.002(3)
N1 0.051(3) 0.035(2) 0.036(3) 0.000(2) 0.001(2) 0.003(2)
N2 0.058(3) 0.046(3) 0.037(3) -0.001(2) -0.008(3) 0.007(2)
N3 0.044(3) 0.038(3) 0.040(3) 0.004(2) -0.001(2) 0.004(2)
N4 0.043(3) 0.038(2) 0.043(3) 0.004(2) -0.001(2) 0.004(2)
N5 0.123(6) 0.114(6) 0.046(4) 0.009(4) -0.010(4) 0.044(5)
N6 0.044(3) 0.036(2) 0.042(3) 0.005(2) 0.002(2) 0.004(2)
N7 0.079(4) 0.067(4) 0.053(4) 0.023(3) -0.015(3) -0.027(3)
N8 0.055(3) 0.043(3) 0.047(3) 0.007(2) -0.002(2) -0.001(2)
O1 0.062(3) 0.041(2) 0.039(2) -0.0067(18) 0.004(2) 0.0076(19)
O2 0.090(3) 0.050(3) 0.058(3) 0.013(2) 0.032(3) 0.002(2)
O3 0.065(3) 0.043(2) 0.044(3) -0.0034(19) -0.018(2) -0.0045(19)
O4 0.062(3) 0.033(2) 0.052(3) 0.0017(19) -0.013(2) -0.0014(19)
O1W 0.085(4) 0.072(3) 0.114(5) 0.002(3) 0.012(3) 0.011(3)
O2W 0.082(4) 0.076(3) 0.104(4) 0.002(3) -0.034(3) 0.019(3)
O3W 0.118(5) 0.087(4) 0.054(3) 0.003(3) -0.013(3) 0.035(3)
O4W 0.199(7) 0.131(5) 0.099(5) -0.016(4) -0.001(5) 0.048(5)
O5W 0.265(9) 0.231(9) 0.237(9) -0.012(7) -0.004(7) 0.021(8)
O6W 0.167(9) 0.080(6) 0.115(8) -0.007(6) 0.037(7) 0.003(6)
O7W 0.202(11) 0.197(11) 0.184(11) -0.008(9) -0.037(9) -0.006(9)
O8W 0.15(3) 0.11(2) 0.11(2) 0.051(16) 0.016(18) 0.012(17)

loop_
_atom_type_symbol
_atom_type_description
_atom_type_scat_dispersion_real
_atom_type_scat_dispersion_imag
_atom_type_scat_source
C C 0.0033 0.0016 'International Tables Vol C Tables 4.2.6.8 and 6.1.1.4'
H H 0.0000 0.0000 'International Tables Vol C Tables 4.2.6.8 and 6.1.1.4'
N N 0.0061 0.0033 'International Tables Vol C Tables 4.2.6.8 and 6.1.1.4'
O O 0.0106 0.0060 'International Tables Vol C Tables 4.2.6.8 and 6.1.1.4'
Cd Cd -0.8075 1.2024 'International Tables Vol C Tables 4.2.6.8 and 6.1.1.4'

loop_
_geom_angle_atom_site_label_1
_geom_angle_atom_site_label_2
_geom_angle_atom_site_label_3
_geom_angle
_geom_angle_site_symmetry_1
_geom_angle_site_symmetry_3
N1 Cd1 O1 139.83(15) 7_655 .
N1 Cd1 O2W 78.28(18) 7_655 .
O1 Cd1 O2W 101.71(18) . .
N1 Cd1 O3 139.31(15) 7_655 3_456
O1 Cd1 O3 80.77(14) . 3_456
O2W Cd1 O3 93.12(16) . 3_456
N1 Cd1 N8 90.12(16) 7_655 .
O1 Cd1 N8 94.53(16) . .
O2W Cd1 N8 163.72(19) . .
O3 Cd1 N8 88.25(15) 3_456 .
N1 Cd1 O4 86.18(14) 7_655 3_456
O1 Cd1 O4 133.82(13) . 3_456
O2W Cd1 O4 89.49(17) . 3_456
O3 Cd1 O4 53.73(13) 3_456 3_456
N8 Cd1 O4 78.25(16) . 3_456
N1 Cd1 O2 86.66(15) 7_655 .
O1 Cd1 O2 53.67(13) . .
O2W Cd1 O2 101.82(19) . .
O3 Cd1 O2 133.91(14) 3_456 .
N8 Cd1 O2 88.72(17) . .
O4 Cd1 O2 165.10(15) 3_456 .
N1 C1 C2 124.0(6) . .
N1 C1 H1 118.0 . .
C2 C1 H1 118.0 . .
C1 C2 C3 119.2(5) . .
C1 C2 H2 120.4 . .
C3 C2 H2 120.4 . .
C2 C3 C4 117.8(5) . .
C2 C3 C6 120.3(5) . .
C4 C3 C6 121.9(5) . .
C5 C4 C3 119.2(6) . .
C5 C4 H4 120.4 . .
C3 C4 H4 120.4 . .
N1 C5 C4 124.0(5) . .
N1 C5 H5 118.0 . .
C4 C5 H5 118.0 . .
N3 C6 N2 114.6(5) . .
N3 C6 C3 121.0(5) . .
N2 C6 C3 124.3(5) . .
N2 C7 N4 109.0(5) . .
N2 C7 C8 124.1(5) . .
N4 C7 C8 126.9(5) . .
C12 C8 C9 117.9(7) . .
C12 C8 C7 123.5(6) . .
C9 C8 C7 118.5(7) . .
C8 C9 C10 117.9(9) . .
C8 C9 H9 121.1 . .
C10 C9 H9 121.1 . .
N5 C10 C9 124.4(8) . .
N5 C10 H10 117.8 . .
C9 C10 H10 117.8 . .
N5 C11 C12 124.9(9) . .
N5 C11 H11 117.5 . .
C12 C11 H11 117.5 . .
C8 C12 C11 118.7(8) . .
C8 C12 H12 120.7 . .
C11 C12 H12 120.7 . .
N6 C13 N4 111.9(5) . .
N6 C13 H13A 109.2 . .
N4 C13 H13A 109.2 . .
N6 C13 H13B 109.2 . .
N4 C13 H13B 109.2 . .
H13A C13 H13B 107.9 . .
N8 C14 N6 111.4(5) . .
N8 C14 H14 124.3 . .
N6 C14 H14 124.3 . .
N7 C15 N8 115.5(6) . .
N7 C15 H15 122.2 . .
N8 C15 H15 122.2 . .
O1 C16 O2 121.2(5) . .
O1 C16 C19 119.5(5) . .
O2 C16 C19 119.2(5) . .
O4 C17 O3 121.8(5) . .
O4 C17 C18 118.0(5) . .
O3 C17 C18 120.1(5) . .
C23 C18 C19 119.2(5) . .
C23 C18 C17 118.0(5) . .
C19 C18 C17 122.8(5) . .
C20 C19 C18 118.9(5) . .
C20 C19 C16 118.8(5) . .
C18 C19 C16 122.1(5) . .
C21 C20 C19 120.6(5) . .
C21 C20 H20 119.7 . .
C19 C20 H20 119.7 . .
C22 C21 C20 120.3(6) . .
C22 C21 H21 119.8 . .
C20 C21 H21 119.8 . .
C21 C22 C23 120.2(6) . .
C21 C22 H22 119.9 . .
C23 C22 H22 119.9 . .
C22 C23 C18 120.8(5) . .
C22 C23 H23 119.6 . .
C18 C23 H23 119.6 . .
C5 N1 C1 115.8(5) . .
C5 N1 Cd1 124.2(4) . 7_665
C1 N1 Cd1 119.9(4) . 7_665
C7 N2 C6 104.1(5) . .
C6 N3 N4 102.7(5) . .
C7 N4 N3 109.7(4) . .
C7 N4 C13 132.8(5) . .
N3 N4 C13 116.4(5) . .
C11 N5 C10 116.2(7) . .
C14 N6 N7 109.1(5) . .
C14 N6 C13 129.2(5) . .
N7 N6 C13 121.4(5) . .
C15 N7 N6 101.9(5) . .
C14 N8 C15 102.1(5) . .
C14 N8 Cd1 126.4(4) . .
C15 N8 Cd1 123.7(4) . .
C16 O1 Cd1 96.5(3) . .
C16 O2 Cd1 88.5(3) . .
C17 O3 Cd1 94.9(3) . 3_556
C17 O4 Cd1 89.5(3) . 3_556
H1A O1W H1B 107.4 . .
Cd1 O2W H2A 134.7 . .
Cd1 O2W H2B 108.1 . .
H2A O2W H2B 105.9 . .
H3A O3W H3B 107.7 . .
H4B O4W H4A 111.4 . .
H5A O5W H5B 107.7 . .
H6A O6W H6B 100.2 . .
H7A O7W H7B 109.2 . .
H8A O8W H8B 103.7 . .

loop_
_geom_bond_atom_site_label_1
_geom_bond_atom_site_label_2
_geom_bond_distance
_geom_bond_site_symmetry_2
Cd1 N1 2.319(4) 7_655
Cd1 O1 2.325(4) .
Cd1 O2W 2.354(5) .
Cd1 O3 2.368(4) 3_456
Cd1 N8 2.389(5) .
Cd1 O4 2.487(4) 3_456
Cd1 O2 2.492(4) .
C1 N1 1.335(7) .
C1 C2 1.365(8) .
C1 H1 0.9300 .
C2 C3 1.367(8) .
C2 H2 0.9300 .
C3 C4 1.373(8) .
C3 C6 1.476(7) .
C4 C5 1.367(8) .
C4 H4 0.9300 .
C5 N1 1.326(7) .
C5 H5 0.9300 .
C6 N3 1.312(7) .
C6 N2 1.348(7) .
C7 N2 1.319(7) .
C7 N4 1.352(7) .
C7 C8 1.471(8) .
C8 C12 1.374(9) .
C8 C9 1.374(10) .
C9 C10 1.394(12) .
C9 H9 0.9300 .
C10 N5 1.322(12) .
C10 H10 0.9300 .
C11 N5 1.292(11) .
C11 C12 1.383(11) .
C11 H11 0.9300 .
C12 H12 0.9300 .
C13 N6 1.444(7) .
C13 N4 1.457(7) .
C13 H13A 0.9700 .
C13 H13B 0.9700 .
C14 N8 1.305(7) .
C14 N6 1.318(7) .
C14 H14 0.9300 .
C15 N7 1.307(8) .
C15 N8 1.341(8) .
C15 H15 0.9300 .
C16 O1 1.247(7) .
C16 O2 1.255(7) .
C16 C19 1.492(7) .
C17 O4 1.252(6) .
C17 O3 1.261(6) .
C17 C18 1.499(7) .
C18 C23 1.385(8) .
C18 C19 1.401(7) .
C19 C20 1.396(7) .
C20 C21 1.375(8) .
C20 H20 0.9300 .
C21 C22 1.362(9) .
C21 H21 0.9300 .
C22 C23 1.380(8) .
C22 H22 0.9300 .
C23 H23 0.9300 .
N1 Cd1 2.319(4) 7_665
N3 N4 1.360(6) .
N6 N7 1.359(7) .
O3 Cd1 2.368(4) 3_556
O4 Cd1 2.487(4) 3_556
O1W H1A 0.8586 .
O1W H1B 0.8446 .
O2W H2A 0.8618 .
O2W H2B 0.8575 .
O3W H3A 0.8500 .
O3W H3B 0.8500 .
O4W H4B 1.0304 .
O4W H4A 0.8573 .
O5W H5A 0.8500 .
O5W H5B 0.8499 .
O6W H6A 0.7883 .
O6W H6B 0.9922 .
O7W H7A 0.8375 .
O7W H7B 0.8470 .
O8W H8A 0.8043 .
O8W H8B 0.9385 .

loop_
_geom_torsion_atom_site_label_1
_geom_torsion_atom_site_label_2
_geom_torsion_atom_site_label_3
_geom_torsion_atom_site_label_4
_geom_torsion
_geom_torsion_site_symmetry_1
_geom_torsion_site_symmetry_4
N1 C1 C2 C3 1.8(11) . .
C1 C2 C3 C4 -2.1(10) . .
C1 C2 C3 C6 178.9(6) . .
C2 C3 C4 C5 1.1(9) . .
C6 C3 C4 C5 -179.9(6) . .
C3 C4 C5 N1 0.4(10) . .
C2 C3 C6 N3 24.9(9) . .
C4 C3 C6 N3 -154.1(6) . .
C2 C3 C6 N2 -157.2(6) . .
C4 C3 C6 N2 23.9(9) . .
N2 C7 C8 C12 146.9(7) . .
N4 C7 C8 C12 -32.6(10) . .
N2 C7 C8 C9 -31.2(10) . .
N4 C7 C8 C9 149.4(7) . .
C12 C8 C9 C10 1.2(12) . .
C7 C8 C9 C10 179.4(8) . .
C8 C9 C10 N5 -0.4(16) . .
C9 C8 C12 C11 -1.7(11) . .
C7 C8 C12 C11 -179.8(7) . .
N5 C11 C12 C8 1.5(14) . .
O4 C17 C18 C23 58.2(7) . .
O3 C17 C18 C23 -118.4(6) . .
O4 C17 C18 C19 -121.6(6) . .
O3 C17 C18 C19 61.8(7) . .
C23 C18 C19 C20 0.1(8) . .
C17 C18 C19 C20 179.9(5) . .
C23 C18 C19 C16 -174.1(5) . .
C17 C18 C19 C16 5.7(8) . .
O1 C16 C19 C20 -145.8(5) . .
O2 C16 C19 C20 32.4(8) . .
O1 C16 C19 C18 28.5(8) . .
O2 C16 C19 C18 -153.4(6) . .
C18 C19 C20 C21 -0.1(8) . .
C16 C19 C20 C21 174.3(5) . .
C19 C20 C21 C22 0.4(9) . .
C20 C21 C22 C23 -0.9(10) . .
C21 C22 C23 C18 0.9(9) . .
C19 C18 C23 C22 -0.6(8) . .
C17 C18 C23 C22 179.7(5) . .
C4 C5 N1 C1 -0.8(10) . .
C4 C5 N1 Cd1 179.7(5) . 7_665
C2 C1 N1 C5 -0.3(10) . .
C2 C1 N1 Cd1 179.2(6) . 7_665
N4 C7 N2 C6 0.9(7) . .
C8 C7 N2 C6 -178.6(6) . .
N3 C6 N2 C7 -0.8(7) . .
C3 C6 N2 C7 -178.9(5) . .
N2 C6 N3 N4 0.4(6) . .
C3 C6 N3 N4 178.5(5) . .
N2 C7 N4 N3 -0.8(7) . .
C8 C7 N4 N3 178.7(6) . .
N2 C7 N4 C13 166.7(6) . .
C8 C7 N4 C13 -13.9(10) . .
C6 N3 N4 C7 0.2(6) . .
C6 N3 N4 C13 -169.5(5) . .
N6 C13 N4 C7 116.9(7) . .
N6 C13 N4 N3 -76.3(6) . .
C12 C11 N5 C10 -0.6(15) . .
C9 C10 N5 C11 0.1(16) . .
N8 C14 N6 N7 -1.6(7) . .
N8 C14 N6 C13 -174.7(5) . .
N4 C13 N6 C14 85.6(7) . .
N4 C13 N6 N7 -86.7(6) . .
N8 C15 N7 N6 -2.1(8) . .
C14 N6 N7 C15 2.2(7) . .
C13 N6 N7 C15 175.8(5) . .
N6 C14 N8 C15 0.3(7) . .
N6 C14 N8 Cd1 149.9(4) . .
N7 C15 N8 C14 1.2(8) . .
N7 C15 N8 Cd1 -149.5(5) . .
N1 Cd1 N8 C14 -173.3(5) 7_655 .
O1 Cd1 N8 C14 46.6(5) . .
O2W Cd1 N8 C14 -129.1(6) . .
O3 Cd1 N8 C14 -34.0(5) 3_456 .
O4 Cd1 N8 C14 -87.2(5) 3_456 .
O2 Cd1 N8 C14 100.0(5) . .
N1 Cd1 N8 C15 -29.8(5) 7_655 .
O1 Cd1 N8 C15 -169.8(5) . .
O2W Cd1 N8 C15 14.4(9) . .
O3 Cd1 N8 C15 109.6(5) 3_456 .
O4 Cd1 N8 C15 56.3(5) 3_456 .
O2 Cd1 N8 C15 -116.4(5) . .
O2 C16 O1 Cd1 3.4(6) . .
C19 C16 O1 Cd1 -178.5(4) . .
N1 Cd1 O1 C16 -12.3(4) 7_655 .
O2W Cd1 O1 C16 -98.0(3) . .
O3 Cd1 O1 C16 170.7(3) 3_456 .
N8 Cd1 O1 C16 83.3(3) . .
O4 Cd1 O1 C16 161.3(3) 3_456 .
O2 Cd1 O1 C16 -1.8(3) . .
O1 C16 O2 Cd1 -3.1(6) . .
C19 C16 O2 Cd1 178.8(5) . .
N1 Cd1 O2 C16 175.0(4) 7_655 .
O1 Cd1 O2 C16 1.8(3) . .
O2W Cd1 O2 C16 97.7(4) . .
O3 Cd1 O2 C16 -8.5(5) 3_456 .
N8 Cd1 O2 C16 -94.8(4) . .
O4 Cd1 O2 C16 -123.6(5) 3_456 .
O4 C17 O3 Cd1 2.1(6) . 3_556
C18 C17 O3 Cd1 178.6(4) . 3_556
O3 C17 O4 Cd1 -2.0(6) . 3_556
C18 C17 O4 Cd1 -178.6(5) . 3_556
